data_7241200
loop_
_publ_author_name
'Rok, Magdalena'
'Moskwa, Marcin'
'Dopieralski, Przemyslaw'
'Medycki, Wojciech'
'Zamponi, Michaela'
'Bator, Grazyna'

_publ_section_title
;
 The influence of structure on the methyl group dynamics of the
 polymorphic complexes: 6,6'-dimethyl-2,2'-dipyridyl with halo derivatives
 of benzoquinone acids
;
_journal_name_full CrystEngComm
_journal_paper_doi 10.1039/D0CE00973C
_journal_year 2020
_chemical_formula_moiety 'C12 H13 N2, 0.5(C6 I2 O4), 0.5(C6 H2 I2 O4)'
_chemical_formula_sum 'C18 H14 I2 N2 O4'
_chemical_formula_weight 576.11
_space_group_crystal_system triclinic
_space_group_IT_number 2
_space_group_name_Hall '-P 1'
_space_group_name_H-M_alt 'P -1'
_atom_sites_solution_hydrogens mixed
_atom_sites_solution_primary direct
_atom_sites_solution_secondary difmap
_audit_creation_method SHELXL-2014/7
_audit_update_record
;
2020-06-15 deposited with the CCDC.	2020-09-09 downloaded from the CCDC.
;
_cell_angle_alpha 110.26(2)
_cell_angle_beta 92.56(2)
_cell_angle_gamma 113.13(2)
_cell_formula_units_Z 2
_cell_length_a 10.026(2)
_cell_length_b 10.281(2)
_cell_length_c 10.526(2)
_cell_measurement_reflns_used 12873
_cell_measurement_temperature 100(2)
_cell_measurement_theta_max 36.8300
_cell_measurement_theta_min 3.3840
_cell_volume 915.3(4)
_computing_cell_refinement
;
CrysAlisPro, Agilent Technologies,
Version 1.171.37.35 (release 13-08-2014 CrysAlis171 .NET)
(compiled Aug 13 2014,18:06:01)
;
_computing_data_collection
;
CrysAlisPro, Agilent Technologies,
Version 1.171.37.35 (release 13-08-2014 CrysAlis171 .NET)
(compiled Aug 13 2014,18:06:01)
;
_computing_data_reduction
;
CrysAlisPro, Agilent Technologies,
Version 1.171.37.35 (release 13-08-2014 CrysAlis171 .NET)
(compiled Aug 13 2014,18:06:01)
;
_computing_structure_refinement 'SHELXL-2014/7 (Sheldrick, 2014)'
_computing_structure_solution 'SHELXL-2014/7 (Sheldrick, 2014)'
_diffrn_ambient_temperature 100(2)
_diffrn_detector_area_resol_mean 8.3359
_diffrn_measured_fraction_theta_full 0.998
_diffrn_measured_fraction_theta_max 0.998
_diffrn_measurement_device_type 'Xcalibur, Sapphire2, large Be window'
_diffrn_measurement_method '\w scans'
_diffrn_radiation_type MoK\a
_diffrn_radiation_wavelength 0.71073
_diffrn_reflns_av_R_equivalents 0.0231
_diffrn_reflns_av_unetI/netI 0.0195
_diffrn_reflns_Laue_measured_fraction_full 0.998
_diffrn_reflns_Laue_measured_fraction_max 0.998
_diffrn_reflns_limit_h_max 12
_diffrn_reflns_limit_h_min -11
_diffrn_reflns_limit_k_max 10
_diffrn_reflns_limit_k_min -12
_diffrn_reflns_limit_l_max 12
_diffrn_reflns_limit_l_min -12
_diffrn_reflns_number 10778
_diffrn_reflns_point_group_measured_fraction_full 0.998
_diffrn_reflns_point_group_measured_fraction_max 0.998
_diffrn_reflns_theta_full 25.499
_diffrn_reflns_theta_max 25.499
_diffrn_reflns_theta_min 3.399
_diffrn_source 'Enhance (Mo) X-ray Source'
_exptl_absorpt_coefficient_mu 3.462
_exptl_absorpt_correction_T_max 0.711
_exptl_absorpt_correction_T_min 0.555
_exptl_absorpt_correction_type analytical
_exptl_absorpt_process_details
;
CrysAlisPro, Agilent Technologies,
Version 1.171.37.35 (release 13-08-2014 CrysAlis171 .NET)
(compiled Aug 13 2014,18:06:01)
Analytical numeric absorption correction using a multifaceted crystal
			model based on expressions derived by R.C. Clark & J.S. Reid.
(Clark, R. C. & Reid, J. S. (1995). Acta Cryst. A51, 887-897)
Empirical absorption correction using spherical harmonics,
 implemented in SCALE3 ABSPACK scaling algorithm.
;
_exptl_crystal_colour red
_exptl_crystal_density_diffrn 2.090
_exptl_crystal_density_meas ?
_exptl_crystal_description block
_exptl_crystal_F_000 548
_exptl_crystal_size_max 0.260
_exptl_crystal_size_mid 0.180
_exptl_crystal_size_min 0.150
_refine_diff_density_max 0.834
_refine_diff_density_min -0.436
_refine_diff_density_rms 0.112
_refine_ls_extinction_method none
_refine_ls_goodness_of_fit_ref 1.067
_refine_ls_hydrogen_treatment constr
_refine_ls_matrix_type full
_refine_ls_number_parameters 237
_refine_ls_number_reflns 3402
_refine_ls_number_restraints 0
_refine_ls_restrained_S_all 1.067
_refine_ls_R_factor_all 0.0205
_refine_ls_R_factor_gt 0.0193
_refine_ls_shift/su_max 0.001
_refine_ls_shift/su_mean 0.000
_refine_ls_structure_factor_coef Fsqd
_refine_ls_weighting_details 'w=1/[\s^2^(Fo^2^)+(0.0327P)^2^+0.6412P] where P=(Fo^2^+2Fc^2^)/3'
_refine_ls_weighting_scheme calc
_refine_ls_wR_factor_gt 0.0531
_refine_ls_wR_factor_ref 0.0541
_reflns_Friedel_coverage 0.000
_reflns_number_gt 3239
_reflns_number_total 3402
_reflns_threshold_expression 'I > 2\s(I)'
_cod_data_source_file d0ce00973c2.cif
_cod_data_source_block 3a
_cod_depositor_comments
;
The following automatic conversions were performed:

data item '_exptl_crystal_density_meas' value 'not measured' was
changed to '?' -- the value is perceived as not measured.

Automatic conversion script
Id: cif_fix_values 7556 2019-12-06 15:28:31Z antanas 
;
_cod_original_cell_volume 915(4)
_cod_database_code 7241200
_shelx_shelxl_version_number 2014/7
_shelx_space_group_comment
;
The symmetry employed for this shelxl refinement is uniquely defined
by the following loop, which should always be used as a source of
symmetry information in preference to the above space-group names.
They are only intended as comments.
;
_shelx_estimated_absorpt_t_min 0.466
_shelx_estimated_absorpt_t_max 0.625

loop_
_space_group_symop_operation_xyz
'x, y, z'
'-x, -y, -z'

loop_
_atom_site_label
_atom_site_type_symbol
_atom_site_fract_x
_atom_site_fract_y
_atom_site_fract_z
_atom_site_U_iso_or_equiv
_atom_site_adp_type
_atom_site_occupancy
_atom_site_site_symmetry_order
_atom_site_calc_flag
_atom_site_refinement_flags_posn
_atom_site_refinement_flags_adp
_atom_site_refinement_flags_occupancy
_atom_site_disorder_assembly
_atom_site_disorder_group
I1A I 0.38166(2) 0.15099(2) 0.54957(2) 0.01384(7) Uani 1 1 d . . . . .
C1A C 0.4501(3) 0.3576(3) 0.5213(3) 0.0126(5) Uani 1 1 d . . . . .
O2A O 0.6561(2) 0.4912(2) 0.70995(19) 0.0160(4) Uani 1 1 d . . . . .
C2A C 0.5758(3) 0.4860(3) 0.6131(3) 0.0118(5) Uani 1 1 d . . . . .
O3A O 0.27530(19) 0.2437(2) 0.31186(19) 0.0153(4) Uani 1 1 d . . . . .
C3A C 0.3767(3) 0.3577(3) 0.4047(3) 0.0113(5) Uani 1 1 d . . . . .
I1B I 0.76243(2) 0.51676(2) 1.23857(2) 0.01386(7) Uani 1 1 d . . . . .
C1B C 0.8979(3) 0.5025(3) 1.0949(3) 0.0126(5) Uani 1 1 d . . . . .
O2B O 1.1161(2) 0.6254(2) 1.26917(19) 0.0179(4) Uani 1 1 d . . . . .
C2B C 1.0572(3) 0.5638(3) 1.1471(3) 0.0128(5) Uani 1 1 d . . . . .
O3B O 0.7010(2) 0.3954(2) 0.90505(19) 0.0155(4) Uani 1 1 d . . . . .
H3B H 0.6863 0.3845 0.8163 0.023 Uiso 1 1 d R U . . .
C3B C 0.8436(3) 0.4477(3) 0.9581(3) 0.0123(5) Uani 1 1 d . . . . .
N11 N 0.1235(2) 0.2234(2) 0.0717(2) 0.0118(4) Uani 1 1 d . . . . .
H11 H 0.1807 0.2607 0.1560 0.014 Uiso 1 1 d R U . . .
C12 C -0.0264(3) 0.1766(3) 0.0523(3) 0.0117(5) Uani 1 1 d . . . . .
C13 C -0.1067(3) 0.1099(3) -0.0827(3) 0.0136(5) Uani 1 1 d . . . . .
H13 H -0.2109 0.0772 -0.0996 0.016 Uiso 1 1 calc R U . . .
C14 C -0.0357(3) 0.0909(3) -0.1919(3) 0.0154(5) Uani 1 1 d . . . . .
H14 H -0.0914 0.0440 -0.2841 0.018 Uiso 1 1 calc R U . . .
C15 C 0.1167(3) 0.1399(3) -0.1682(3) 0.0132(5) Uani 1 1 d . . . . .
H15 H 0.1657 0.1261 -0.2436 0.016 Uiso 1 1 calc R U . . .
C16 C 0.1968(3) 0.2094(3) -0.0325(3) 0.0123(5) Uani 1 1 d . . . . .
C17 C 0.3616(3) 0.2686(3) 0.0043(3) 0.0175(6) Uani 1 1 d . . . . .
H17A H 0.4065 0.3797 0.0604 0.026 Uiso 1 1 calc R U . . .
H17B H 0.4006 0.2489 -0.0806 0.026 Uiso 1 1 calc R U . . .
H17C H 0.3857 0.2160 0.0573 0.026 Uiso 1 1 calc R U . . .
N21 N -0.2466(2) 0.1143(2) 0.1403(2) 0.0132(4) Uani 1 1 d . . . . .
C22 C -0.0968(3) 0.1962(3) 0.1737(3) 0.0123(5) Uani 1 1 d . . . . .
C23 C -0.0180(3) 0.2892(3) 0.3089(3) 0.0151(5) Uani 1 1 d . . . . .
H23 H 0.0862 0.3495 0.3284 0.018 Uiso 1 1 calc R U . . .
C24 C -0.0958(3) 0.2916(3) 0.4146(3) 0.0175(6) Uani 1 1 d . . . . .
H24 H -0.0449 0.3513 0.5085 0.021 Uiso 1 1 calc R U . . .
C25 C -0.2476(3) 0.2066(3) 0.3822(3) 0.0159(6) Uani 1 1 d . . . . .
H25 H -0.3024 0.2061 0.4535 0.019 Uiso 1 1 calc R U . . .
C26 C -0.3203(3) 0.1210(3) 0.2428(3) 0.0132(5) Uani 1 1 d . . . . .
C27 C -0.4867(3) 0.0333(3) 0.2017(3) 0.0177(6) Uani 1 1 d . . . . .
H27A H -0.5161 -0.0283 0.1017 0.027 Uiso 1 1 calc R U . . .
H27B H -0.5310 0.1061 0.2255 0.027 Uiso 1 1 calc R U . . .
H27C H -0.5212 -0.0348 0.2512 0.027 Uiso 1 1 calc R U . . .

loop_
_atom_site_aniso_label
_atom_site_aniso_U_11
_atom_site_aniso_U_22
_atom_site_aniso_U_33
_atom_site_aniso_U_23
_atom_site_aniso_U_13
_atom_site_aniso_U_12
I1A 0.01578(10) 0.01314(10) 0.01373(10) 0.00680(7) 0.00423(7) 0.00601(7)
C1A 0.0130(12) 0.0111(12) 0.0144(12) 0.0068(10) 0.0030(10) 0.0046(10)
O2A 0.0152(9) 0.0174(9) 0.0135(9) 0.0072(8) -0.0028(7) 0.0049(8)
C2A 0.0115(12) 0.0127(12) 0.0133(12) 0.0063(10) 0.0040(10) 0.0063(10)
O3A 0.0141(9) 0.0128(9) 0.0135(9) 0.0037(7) -0.0015(7) 0.0024(7)
C3A 0.0096(12) 0.0124(12) 0.0125(12) 0.0059(10) 0.0032(10) 0.0044(10)
I1B 0.01323(10) 0.01815(11) 0.01262(10) 0.00761(8) 0.00523(7) 0.00760(8)
C1B 0.0150(13) 0.0137(12) 0.0141(12) 0.0085(10) 0.0074(10) 0.0081(10)
O2B 0.0156(9) 0.0250(10) 0.0114(9) 0.0059(8) 0.0020(8) 0.0084(8)
C2B 0.0155(13) 0.0109(12) 0.0124(12) 0.0047(10) 0.0014(10) 0.0060(10)
O3B 0.0117(9) 0.0225(10) 0.0130(9) 0.0081(8) 0.0014(7) 0.0073(8)
C3B 0.0125(12) 0.0114(12) 0.0147(13) 0.0062(10) 0.0043(10) 0.0058(10)
N11 0.0100(10) 0.0124(10) 0.0101(10) 0.0033(9) -0.0008(8) 0.0033(8)
C12 0.0117(12) 0.0079(11) 0.0157(13) 0.0061(10) 0.0034(10) 0.0032(10)
C13 0.0103(12) 0.0145(13) 0.0128(12) 0.0050(11) -0.0004(10) 0.0030(10)
C14 0.0149(13) 0.0142(13) 0.0121(13) 0.0051(11) -0.0014(10) 0.0021(10)
C15 0.0173(13) 0.0115(12) 0.0116(12) 0.0050(10) 0.0056(10) 0.0064(10)
C16 0.0122(12) 0.0097(12) 0.0146(13) 0.0052(10) 0.0029(10) 0.0039(10)
C17 0.0106(13) 0.0199(14) 0.0178(13) 0.0057(11) 0.0042(11) 0.0039(11)
N21 0.0128(11) 0.0131(11) 0.0137(11) 0.0059(9) 0.0021(9) 0.0053(9)
C22 0.0118(12) 0.0118(12) 0.0136(13) 0.0060(10) 0.0019(10) 0.0047(10)
C23 0.0137(12) 0.0156(13) 0.0145(13) 0.0057(11) 0.0025(10) 0.0053(11)
C24 0.0200(14) 0.0190(14) 0.0108(13) 0.0039(11) 0.0005(11) 0.0080(11)
C25 0.0183(14) 0.0190(14) 0.0136(13) 0.0079(11) 0.0073(11) 0.0096(11)
C26 0.0147(13) 0.0134(12) 0.0143(13) 0.0075(11) 0.0039(10) 0.0072(10)
C27 0.0125(13) 0.0231(15) 0.0167(14) 0.0086(12) 0.0048(11) 0.0060(11)

loop_
_atom_type_symbol
_atom_type_description
_atom_type_scat_dispersion_real
_atom_type_scat_dispersion_imag
_atom_type_scat_source
C C 0.0033 0.0016 'International Tables Vol C Tables 4.2.6.8 and 6.1.1.4'
H H 0.0000 0.0000 'International Tables Vol C Tables 4.2.6.8 and 6.1.1.4'
N N 0.0061 0.0033 'International Tables Vol C Tables 4.2.6.8 and 6.1.1.4'
O O 0.0106 0.0060 'International Tables Vol C Tables 4.2.6.8 and 6.1.1.4'
I I -0.4742 1.8119 'International Tables Vol C Tables 4.2.6.8 and 6.1.1.4'

loop_
_geom_angle_atom_site_label_1
_geom_angle_atom_site_label_2
_geom_angle_atom_site_label_3
_geom_angle
_geom_angle_site_symmetry_1
_geom_angle_site_symmetry_3
_geom_angle_publ_flag
C2A C1A C3A 122.9(2) . . ?
C2A C1A I1A 118.20(18) . . ?
C3A C1A I1A 118.61(18) . . ?
O2A C2A C1A 127.1(2) . . ?
O2A C2A C3A 114.8(2) . 2_666 ?
C1A C2A C3A 118.1(2) . 2_666 ?
O3A C3A C1A 125.9(2) . . ?
O3A C3A C2A 115.7(2) . 2_666 ?
C1A C3A C2A 118.4(2) . 2_666 ?
C3B C1B C2B 120.1(2) . . ?
C3B C1B I1B 121.68(19) . . ?
C2B C1B I1B 118.09(19) . . ?
O2B C2B C1B 124.1(2) . . ?
O2B C2B C3B 117.8(2) . 2_767 ?
C1B C2B C3B 118.1(2) . 2_767 ?
C3B O3B H3B 111.6 . . ?
O3B C3B C1B 122.9(2) . . ?
O3B C3B C2B 115.5(2) . 2_767 ?
C1B C3B C2B 121.6(2) . 2_767 ?
C16 N11 C12 123.6(2) . . ?
C16 N11 H11 114.2 . . ?
C12 N11 H11 122.1 . . ?
N11 C12 C13 117.8(2) . . ?
N11 C12 C22 119.5(2) . . ?
C13 C12 C22 122.7(2) . . ?
C14 C13 C12 120.2(2) . . ?
C14 C13 H13 119.9 . . ?
C12 C13 H13 119.9 . . ?
C13 C14 C15 120.4(2) . . ?
C13 C14 H14 119.8 . . ?
C15 C14 H14 119.8 . . ?
C14 C15 C16 119.1(2) . . ?
C14 C15 H15 120.5 . . ?
C16 C15 H15 120.5 . . ?
N11 C16 C15 119.0(2) . . ?
N11 C16 C17 117.7(2) . . ?
C15 C16 C17 123.3(2) . . ?
C16 C17 H17A 109.5 . . ?
C16 C17 H17B 109.5 . . ?
H17A C17 H17B 109.5 . . ?
C16 C17 H17C 109.5 . . ?
H17A C17 H17C 109.5 . . ?
H17B C17 H17C 109.5 . . ?
C26 N21 C22 118.1(2) . . ?
N21 C22 C23 123.0(2) . . ?
N21 C22 C12 113.4(2) . . ?
C23 C22 C12 123.5(2) . . ?
C24 C23 C22 118.1(2) . . ?
C24 C23 H23 120.9 . . ?
C22 C23 H23 120.9 . . ?
C25 C24 C23 119.3(3) . . ?
C25 C24 H24 120.3 . . ?
C23 C24 H24 120.3 . . ?
C24 C25 C26 119.2(3) . . ?
C24 C25 H25 120.4 . . ?
C26 C25 H25 120.4 . . ?
N21 C26 C25 122.0(2) . . ?
N21 C26 C27 116.7(2) . . ?
C25 C26 C27 121.3(2) . . ?
C26 C27 H27A 109.5 . . ?
C26 C27 H27B 109.5 . . ?
H27A C27 H27B 109.5 . . ?
C26 C27 H27C 109.5 . . ?
H27A C27 H27C 109.5 . . ?
H27B C27 H27C 109.5 . . ?

loop_
_geom_bond_atom_site_label_1
_geom_bond_atom_site_label_2
_geom_bond_distance
_geom_bond_site_symmetry_2
_geom_bond_publ_flag
I1A C1A 2.093(3) . ?
C1A C2A 1.402(4) . ?
C1A C3A 1.403(4) . ?
O2A C2A 1.243(3) . ?
C2A C3A 1.569(3) 2_666 ?
O3A C3A 1.242(3) . ?
C3A C2A 1.569(3) 2_666 ?
I1B C1B 2.083(3) . ?
C1B C3B 1.347(4) . ?
C1B C2B 1.463(4) . ?
O2B C2B 1.215(3) . ?
C2B C3B 1.525(4) 2_767 ?
O3B C3B 1.327(3) . ?
O3B H3B 0.9000 . ?
C3B C2B 1.525(4) 2_767 ?
N11 C16 1.345(3) . ?
N11 C12 1.366(3) . ?
N11 H11 0.9000 . ?
C12 C13 1.388(4) . ?
C12 C22 1.478(4) . ?
C13 C14 1.376(4) . ?
C13 H13 0.9500 . ?
C14 C15 1.388(4) . ?
C14 H14 0.9500 . ?
C15 C16 1.391(4) . ?
C15 H15 0.9500 . ?
C16 C17 1.498(4) . ?
C17 H17A 0.9800 . ?
C17 H17B 0.9800 . ?
C17 H17C 0.9800 . ?
N21 C26 1.332(3) . ?
N21 C22 1.357(3) . ?
C22 C23 1.388(4) . ?
C23 C24 1.385(4) . ?
C23 H23 0.9500 . ?
C24 C25 1.378(4) . ?
C24 H24 0.9500 . ?
C25 C26 1.402(4) . ?
C25 H25 0.9500 . ?
C26 C27 1.505(4) . ?
C27 H27A 0.9800 . ?
C27 H27B 0.9800 . ?
C27 H27C 0.9800 . ?

loop_
_geom_hbond_atom_site_label_D
_geom_hbond_atom_site_label_H
_geom_hbond_atom_site_label_A
_geom_hbond_distance_DH
_geom_hbond_distance_HA
_geom_hbond_distance_DA
_geom_hbond_angle_DHA
_geom_hbond_site_symmetry_A
C15 H15 I1A 0.95 3.14 4.074(3) 167.6 1_554
C23 H23 O3A 0.95 2.52 3.155(3) 124.7 .
N11 H11 O3A 0.90 1.95 2.791(3) 154.5 .
N11 H11 O2A 0.90 2.28 2.925(3) 128.4 2_666
O3B H3B O2A 0.90 1.90 2.657(3) 139.8 .
O3B H3B O2B 0.90 2.24 2.666(3) 108.8 2_767
